data_4350588
loop_
_publ_author_name
'Cotton, F. Albert'
'Liu, Chun Y.'
'Murillo, Carlos A.'
'Zhao, Qinliang'

_publ_section_title
;
 An isomeric pair of fluoride-bridged cyclic dimolybdenum triads.
;
_journal_issue 23
_journal_name_full 'Inorganic chemistry'
_journal_page_first 9480
_journal_page_last 9486
_journal_paper_doi 10.1021/ic061525g
_journal_volume 45
_journal_year 2006
_chemical_formula_moiety 'C98 H108 Cl4 F6 Mo6 N12 O12'
_chemical_formula_sum 'C98 H108 Cl4 F6 Mo6 N12 O12'
_chemical_formula_weight 2477.40
_chemical_name_common '[Mo2(DAniF)2]3F6,2CH2Cl2,C6H14'
_space_group_IT_number 14
_space_group_name_Hall '-P 2ybc'
_space_group_name_H-M_alt 'P 1 21/c 1'
_symmetry_cell_setting monoclinic
_symmetry_space_group_name_H-M 'P 1 21/c 1'
_atom_sites_solution_hydrogens geom
_atom_sites_solution_primary direct
_atom_sites_solution_secondary difmap
_audit_creation_method SHELXL-97
_cell_angle_alpha 90.00
_cell_angle_beta 90.387(7)
_cell_angle_gamma 90.00
_cell_formula_units_Z 4
_cell_length_a 24.152(10)
_cell_length_b 16.360(6)
_cell_length_c 26.445(11)
_cell_measurement_reflns_used 7476
_cell_measurement_temperature 213(2)
_cell_measurement_theta_max 27.36
_cell_measurement_theta_min 2.53
_cell_volume 10449(7)
_computing_cell_refinement SAINT
_computing_data_collection SMART
_computing_data_reduction SAINT
_computing_molecular_graphics XP
_computing_publication_material XCIF
_computing_structure_refinement 'SHELXL-97 (Sheldrick, 1997)'
_computing_structure_solution 'SHELXS-97 (Sheldrick, 1990)'
_diffrn_ambient_temperature 213(2)
_diffrn_measured_fraction_theta_full 0.998
_diffrn_measured_fraction_theta_max 0.998
_diffrn_measurement_device_type 'Bruker SMART 1000'
_diffrn_measurement_method \w-scan
_diffrn_radiation_monochromator graphite
_diffrn_radiation_source 'fine-focus sealed tube'
_diffrn_radiation_type MoK\a
_diffrn_radiation_wavelength 0.71073
_diffrn_reflns_av_R_equivalents 0.0686
_diffrn_reflns_av_sigmaI/netI 0.0786
_diffrn_reflns_limit_h_max 25
_diffrn_reflns_limit_h_min -26
_diffrn_reflns_limit_k_max 17
_diffrn_reflns_limit_k_min -14
_diffrn_reflns_limit_l_max 28
_diffrn_reflns_limit_l_min -24
_diffrn_reflns_number 40972
_diffrn_reflns_theta_full 22.50
_diffrn_reflns_theta_max 22.50
_diffrn_reflns_theta_min 1.69
_diffrn_standards_number 0
_exptl_absorpt_coefficient_mu 0.874
_exptl_absorpt_correction_T_max 0.9138
_exptl_absorpt_correction_T_min 0.7794
_exptl_absorpt_correction_type multi-scan
_exptl_absorpt_process_details SADABS
_exptl_crystal_colour yellow
_exptl_crystal_density_diffrn 1.575
_exptl_crystal_density_method 'not measured'
_exptl_crystal_description block
_exptl_crystal_F_000 5000
_exptl_crystal_size_max 0.30
_exptl_crystal_size_mid 0.17
_exptl_crystal_size_min 0.11
_refine_diff_density_max 1.077
_refine_diff_density_min -0.937
_refine_diff_density_rms '0.130 =============the end of compound 3==================='
_refine_ls_extinction_method none
_refine_ls_goodness_of_fit_ref 1.091
_refine_ls_hydrogen_treatment noref
_refine_ls_matrix_type full
_refine_ls_number_parameters 1135
_refine_ls_number_reflns 13645
_refine_ls_number_restraints 62
_refine_ls_restrained_S_all 1.168
_refine_ls_R_factor_all 0.1194
_refine_ls_R_factor_gt 0.0807
_refine_ls_shift/su_max 0.000
_refine_ls_shift/su_mean 0.000
_refine_ls_structure_factor_coef Fsqd
_refine_ls_weighting_details 'calc w=1/[\s^2^(Fo^2^)+(0.0205P)^2^+175.9918P] where P=(Fo^2^+2Fc^2^)/3'
_refine_ls_weighting_scheme calc
_refine_ls_wR_factor_gt 0.1786
_refine_ls_wR_factor_ref 0.2074
_reflns_number_gt 9080
_reflns_number_total 13645
_reflns_threshold_expression >2sigma(I)
_cod_data_source_file ic061525gsi20060814_103725.cif
_cod_data_source_block xl
_cod_depositor_comments
;
The following automatic conversions were performed:

data item '_symmetry_cell_setting' value 'Monoclinic' was changed to
'monoclinic' in accordance with the
/home/saulius/struct/COD-crude-data/automatic-downloads/DataCite-retrospective/ACS/depositions/lib/dictionaries/cif_core.dic
dictionary named 'cif_core.dic' version 2.4.2 last updated on
2011-04-26.

Automatic conversion script
Id: cif_fix_values 6909 2019-04-08 15:41:33Z antanas 
;
_cod_original_sg_symbol_H-M 'P2(1)/c  '
_cod_database_code 4350588

loop_
_symmetry_equiv_pos_as_xyz
'x, y, z'
'-x, y+1/2, -z+1/2'
'-x, -y, -z'
'x, -y-1/2, z-1/2'

loop_
_atom_site_label
_atom_site_type_symbol
_atom_site_fract_x
_atom_site_fract_y
_atom_site_fract_z
_atom_site_U_iso_or_equiv
_atom_site_adp_type
_atom_site_occupancy
_atom_site_symmetry_multiplicity
_atom_site_calc_flag
_atom_site_refinement_flags
_atom_site_disorder_assembly
_atom_site_disorder_group
Mo1 Mo 0.72594(5) 0.55210(7) 0.69852(4) 0.0389(3) Uani 1 1 d . A .
Mo2 Mo 0.73095(5) 0.68128(7) 0.70117(4) 0.0396(3) Uani 1 1 d . A .
Mo3 Mo 0.83503(5) 0.54653(7) 0.58768(4) 0.0381(3) Uani 1 1 d . A .
Mo4 Mo 0.83899(5) 0.67592(7) 0.58735(4) 0.0400(3) Uani 1 1 d . A .
Mo5 Mo 0.67367(5) 0.56014(7) 0.55621(5) 0.0421(3) Uani 1 1 d . A .
Mo6 Mo 0.67677(5) 0.68951(7) 0.55908(5) 0.0424(3) Uani 1 1 d . A .
N1 N 0.6505(5) 0.5515(7) 0.7391(4) 0.049(3) Uani 1 1 d . . .
N2 N 0.6562(5) 0.6911(7) 0.7422(4) 0.051(3) Uani 1 1 d . . .
N3 N 0.7785(4) 0.5384(6) 0.7612(4) 0.045(3) Uani 1 1 d . . .
N4 N 0.7828(5) 0.6768(7) 0.7654(4) 0.052(3) Uani 1 1 d . . .
N5 N 0.9108(4) 0.5375(6) 0.6269(4) 0.041(3) Uani 1 1 d . . .
N6 N 0.9135(4) 0.6760(7) 0.6263(4) 0.046(3) Uani 1 1 d . . .
N7 N 0.8728(4) 0.5358(7) 0.5170(4) 0.046(3) Uani 1 1 d . . .
N8 N 0.8758(5) 0.6751(7) 0.5150(4) 0.051(3) Uani 1 1 d . . .
N9 N 0.6734(5) 0.5617(7) 0.4771(4) 0.053(3) Uani 1 1 d D . .
N10 N 0.6787(5) 0.7008(7) 0.4803(4) 0.051(3) Uani 1 1 d . . .
N11 N 0.5870(4) 0.5575(7) 0.5650(4) 0.046(3) Uani 1 1 d D . .
N12 N 0.5894(5) 0.6962(7) 0.5653(4) 0.049(3) Uani 1 1 d . . .
O6 O 0.9933(5) 0.9817(7) 0.6903(5) 0.084(4) Uani 1 1 d . . .
F1 F 0.7929(3) 0.5158(4) 0.6545(3) 0.0462(19) Uani 1 1 d . . .
F2 F 0.8003(3) 0.7098(4) 0.6557(3) 0.0490(19) Uani 1 1 d . . .
F3 F 0.7564(3) 0.5218(4) 0.5543(3) 0.050(2) Uani 1 1 d . . .
F4 F 0.7629(3) 0.7159(4) 0.5574(3) 0.0471(19) Uani 1 1 d . . .
F5 F 0.6810(3) 0.5251(4) 0.6324(3) 0.0476(19) Uani 1 1 d . . .
F6 F 0.6857(3) 0.7187(4) 0.6364(3) 0.0493(19) Uani 1 1 d . . .
C10 C 0.6292(6) 0.6239(9) 0.7519(5) 0.048(3) Uani 1 1 d . A .
H10 H 0.5946 0.6264 0.7679 0.058 Uiso 1 1 calc R . .
C11 C 0.6323(6) 0.4805(7) 0.7554(5) 0.039(10) Uani 0.471(19) 1 d PG A 1
C12 C 0.6124(8) 0.4654(7) 0.8037(4) 0.046(10) Uani 0.471(19) 1 d PG A 1
H12 H 0.6137 0.5068 0.8284 0.055 Uiso 0.471(19) 1 calc PR A 1
C13 C 0.5907(8) 0.3892(7) 0.8156(3) 0.067(12) Uani 0.471(19) 1 d PG A 1
H13 H 0.5773 0.3790 0.8483 0.080 Uiso 0.471(19) 1 calc PR A 1
C14 C 0.5888(7) 0.3280(5) 0.7792(4) 0.076(15) Uani 0.471(19) 1 d PG A 1
C15 C 0.6087(7) 0.3430(7) 0.7309(4) 0.070(16) Uani 0.471(19) 1 d PG A 1
H15 H 0.6074 0.3017 0.7062 0.085 Uiso 0.471(19) 1 calc PR A 1
C16 C 0.6304(6) 0.4193(8) 0.7190(4) 0.09(2) Uani 0.471(19) 1 d PG A 1
H16 H 0.6438 0.4295 0.6863 0.104 Uiso 0.471(19) 1 calc PR A 1
O1 O 0.5676(9) 0.2471(6) 0.7911(5) 0.089(8) Uani 0.471(19) 1 d PG A 1
C17 C 0.5486(12) 0.2339(8) 0.8420(6) 0.118(12) Uani 0.471(19) 1 d PG A 1
H17A H 0.5355 0.1781 0.8454 0.177 Uiso 0.471(19) 1 calc PR A 1
H17B H 0.5186 0.2715 0.8493 0.177 Uiso 0.471(19) 1 calc PR A 1
H17C H 0.5788 0.2432 0.8656 0.177 Uiso 0.471(19) 1 calc PR A 1
C11B C 0.6157(6) 0.4757(6) 0.7508(4) 0.038(9) Uani 0.529(19) 1 d PG A 2
C12B C 0.5834(7) 0.4720(6) 0.7940(5) 0.058(9) Uani 0.529(19) 1 d PG A 2
H12B H 0.5810 0.5176 0.8155 0.070 Uiso 0.529(19) 1 calc PR A 2
C13B C 0.5546(7) 0.4006(6) 0.8056(5) 0.086(13) Uani 0.529(19) 1 d PG A 2
H13B H 0.5328 0.3982 0.8349 0.104 Uiso 0.529(19) 1 calc PR A 2
C14B C 0.5580(6) 0.3329(6) 0.7739(4) 0.070(12) Uani 0.529(19) 1 d PG A 2
C15B C 0.5903(7) 0.3365(7) 0.7306(3) 0.053(10) Uani 0.529(19) 1 d PG A 2
H15B H 0.5926 0.2909 0.7091 0.063 Uiso 0.529(19) 1 calc PR A 2
C16B C 0.6191(6) 0.4079(7) 0.7190(4) 0.043(11) Uani 0.529(19) 1 d PG A 2
H16B H 0.6409 0.4103 0.6897 0.052 Uiso 0.529(19) 1 calc PR A 2
O1B O 0.5351(8) 0.2601(7) 0.7798(5) 0.089(8) Uani 0.529(19) 1 d PG A 2
C17B C 0.4945(10) 0.2534(10) 0.8210(8) 0.118(12) Uani 0.529(19) 1 d PG A 2
H17D H 0.4801 0.1981 0.8222 0.177 Uiso 0.529(19) 1 calc PR A 2
H17E H 0.4643 0.2913 0.8149 0.177 Uiso 0.529(19) 1 calc PR A 2
H17F H 0.5123 0.2664 0.8529 0.177 Uiso 0.529(19) 1 calc PR A 2
C21 C 0.6329(2) 0.7666(3) 0.7541(3) 0.048(4) Uani 0.584(9) 1 d PG A 1
C22 C 0.5794(3) 0.7859(4) 0.7386(4) 0.084(8) Uani 0.584(9) 1 d PG A 1
H22 H 0.5584 0.7478 0.7199 0.101 Uiso 0.584(9) 1 calc PR A 1
C23 C 0.5568(3) 0.8615(4) 0.7507(4) 0.088(9) Uani 0.584(9) 1 d PG A 1
H23 H 0.5206 0.8746 0.7402 0.105 Uiso 0.584(9) 1 calc PR A 1
C24 C 0.5877(3) 0.9178(3) 0.7782(3) 0.069(6) Uani 0.584(9) 1 d PGD A 1
C25 C 0.6413(3) 0.8986(3) 0.7937(3) 0.069(7) Uani 0.584(9) 1 d PG A 1
H25 H 0.6622 0.9366 0.8124 0.083 Uiso 0.584(9) 1 calc PR A 1
C26 C 0.6638(2) 0.8229(3) 0.7817(3) 0.059(6) Uani 0.584(9) 1 d PG A 1
H26 H 0.7000 0.8099 0.7921 0.071 Uiso 0.584(9) 1 calc PR A 1
O2 O 0.5691(3) 0.9931(4) 0.7948(4) 0.108(7) Uani 0.584(9) 1 d PGD A 1
C27 C 0.5125(4) 1.0121(4) 0.8032(4) 0.141(16) Uani 0.584(9) 1 d PGD A 1
H27A H 0.5094 1.0682 0.8147 0.212 Uiso 0.584(9) 1 calc PR A 1
H27B H 0.4978 0.9757 0.8287 0.212 Uiso 0.584(9) 1 calc PR A 1
H27C H 0.4918 1.0054 0.7720 0.212 Uiso 0.584(9) 1 calc PR A 1
C21B C 0.6324(2) 0.7756(3) 0.7558(3) 0.048(4) Uani 0.416(9) 1 d PG A 2
C22B C 0.5933(2) 0.7929(4) 0.7927(3) 0.084(8) Uani 0.416(9) 1 d PG A 2
H22B H 0.5825 0.7520 0.8156 0.101 Uiso 0.416(9) 1 calc PR A 2
C23B C 0.5703(3) 0.8709(4) 0.7959(3) 0.088(9) Uani 0.416(9) 1 d PG A 2
H23B H 0.5439 0.8825 0.8209 0.105 Uiso 0.416(9) 1 calc PR A 2
C24B C 0.5863(3) 0.9317(3) 0.7621(3) 0.069(6) Uani 0.416(9) 1 d PGD A 2
C25B C 0.6253(3) 0.9144(4) 0.7252(3) 0.069(7) Uani 0.416(9) 1 d PG A 2
H25B H 0.6362 0.9553 0.7023 0.083 Uiso 0.416(9) 1 calc PR A 2
C26B C 0.6484(3) 0.8364(4) 0.7220(3) 0.059(6) Uani 0.416(9) 1 d PG A 2
H26B H 0.6747 0.8248 0.6970 0.071 Uiso 0.416(9) 1 calc PR A 2
O2B O 0.5670(3) 1.0033(4) 0.7741(4) 0.108(7) Uani 0.416(9) 1 d PGD A 2
C27B C 0.5257(3) 1.0215(4) 0.7588(4) 0.141(16) Uani 0.416(9) 1 d PGD A 2
H27D H 0.5166 1.0760 0.7706 0.212 Uiso 0.416(9) 1 calc PR A 2
H27E H 0.4979 0.9832 0.7703 0.212 Uiso 0.416(9) 1 calc PR A 2
H27F H 0.5267 1.0213 0.7221 0.212 Uiso 0.416(9) 1 calc PR A 2
C30 C 0.79771(19) 0.6051(3) 0.7831(3) 0.052(4) Uani 1 1 d G A .
H30 H 0.8218 0.6013 0.8110 0.062 Uiso 1 1 calc R . .
C31 C 0.8012(2) 0.4611(3) 0.7726(2) 0.051(4) Uani 1 1 d G A .
C32 C 0.7674(2) 0.3934(3) 0.7728(3) 0.142(12) Uani 1 1 d G . .
H32 H 0.7293 0.3991 0.7659 0.171 Uiso 1 1 calc R A .
C33 C 0.7894(2) 0.3162(3) 0.7830(4) 0.141(9) Uiso 1 1 d G A .
H33 H 0.7655 0.2709 0.7842 0.169 Uiso 1 1 calc R . .
C34 C 0.8462(2) 0.3042(3) 0.7916(3) 0.080(6) Uani 1 1 d GD . .
C35 C 0.8797(2) 0.3722(3) 0.7909(3) 0.069(5) Uani 1 1 d G A .
H35 H 0.9179 0.3671 0.7973 0.083 Uiso 1 1 calc R . .
C36 C 0.8572(2) 0.4477(3) 0.7809(3) 0.071(5) Uani 1 1 d G . .
H36 H 0.8812 0.4929 0.7796 0.085 Uiso 1 1 calc R A .
O3 O 0.8659(3) 0.2249(3) 0.7883(3) 0.071(6) Uani 0.50 1 d PGD A 1
C37 C 0.9237(3) 0.2101(3) 0.7941(3) 0.069(7) Uani 0.50 1 d PGD A 1
H37A H 0.9309 0.1520 0.7909 0.104 Uiso 0.50 1 calc PR A 1
H37B H 0.9357 0.2286 0.8273 0.104 Uiso 0.50 1 calc PR A 1
H37C H 0.9438 0.2395 0.7683 0.104 Uiso 0.50 1 calc PR A 1
O3B O 0.8631(3) 0.2318(3) 0.8136(3) 0.071(6) Uani 0.50 1 d PGD A 2
C37B C 0.9214(3) 0.2184(4) 0.8152(3) 0.069(7) Uani 0.50 1 d PGD A 2
H37D H 0.9291 0.1663 0.8312 0.104 Uiso 0.50 1 calc PR A 2
H37E H 0.9391 0.2618 0.8343 0.104 Uiso 0.50 1 calc PR A 2
H37F H 0.9357 0.2180 0.7810 0.104 Uiso 0.50 1 calc PR A 2
C41 C 0.7982(5) 0.7484(8) 0.7936(5) 0.042(3) Uani 1 1 d . A .
C42 C 0.8120(6) 0.8190(9) 0.7669(5) 0.056(4) Uani 1 1 d . . .
H42 H 0.8125 0.8182 0.7313 0.067 Uiso 1 1 calc R A .
C43 C 0.8249(7) 0.8903(9) 0.7927(6) 0.067(5) Uani 1 1 d . A .
H43 H 0.8339 0.9378 0.7744 0.080 Uiso 1 1 calc R . .
C44 C 0.8247(6) 0.8923(8) 0.8450(6) 0.056(4) Uani 1 1 d D . .
C45 C 0.8118(6) 0.8216(9) 0.8711(6) 0.058(4) Uani 1 1 d . A .
H45 H 0.8116 0.8222 0.9067 0.070 Uiso 1 1 calc R . .
C46 C 0.7990(6) 0.7500(10) 0.8456(6) 0.057(4) Uani 1 1 d . . .
H46 H 0.7907 0.7024 0.8639 0.068 Uiso 1 1 calc R A .
O4 O 0.8389(5) 0.9584(6) 0.8746(5) 0.069(4) Uani 0.95(2) 1 d PD A 1
C47 C 0.8505(9) 1.0323(9) 0.8489(7) 0.095(7) Uani 0.95(2) 1 d PD A 1
H47A H 0.8596 1.0745 0.8734 0.143 Uiso 0.95(2) 1 calc PR A 1
H47B H 0.8183 1.0488 0.8294 0.143 Uiso 0.95(2) 1 calc PR A 1
H47C H 0.8816 1.0242 0.8264 0.143 Uiso 0.95(2) 1 calc PR A 1
O4B O 0.838(9) 0.974(4) 0.843(10) 0.069(4) Uani 0.05(2) 1 d PD A 2
C47B C 0.889(14) 0.98(2) 0.871(16) 0.095(7) Uani 0.05(2) 1 d PD A 2
H47D H 0.8819 0.9897 0.9058 0.143 Uiso 0.05(2) 1 calc PR A 2
H47E H 0.9135 1.0152 0.8559 0.143 Uiso 0.05(2) 1 calc PR A 2
H47F H 0.9060 0.9216 0.8695 0.143 Uiso 0.05(2) 1 calc PR A 2
C50 C 0.9356(5) 0.6042(8) 0.6415(5) 0.044(3) Uani 1 1 d . . .
H50 H 0.9676 0.6024 0.6618 0.053 Uiso 1 1 calc R . .
C51 C 0.9363(5) 0.4610(8) 0.6379(5) 0.040(3) Uani 1 1 d . B .
C52 C 0.9026(6) 0.3956(9) 0.6534(6) 0.056(4) Uani 1 1 d . . .
H52 H 0.8642 0.4029 0.6567 0.067 Uiso 1 1 calc R . .
C53 C 0.9262(6) 0.3214(9) 0.6635(6) 0.064(4) Uani 1 1 d . B .
H53 H 0.9036 0.2788 0.6753 0.077 Uiso 1 1 calc R . .
C54 C 0.9833(6) 0.3064(8) 0.6569(6) 0.060(4) Uani 1 1 d D . .
C55 C 1.0158(6) 0.3706(10) 0.6421(6) 0.057(4) Uani 1 1 d . B .
H55 H 1.0543 0.3632 0.6394 0.068 Uiso 1 1 calc R . .
C56 C 0.9927(6) 0.4471(9) 0.6309(5) 0.051(4) Uani 1 1 d . . .
H56 H 1.0154 0.4892 0.6185 0.061 Uiso 1 1 calc R B .
O5 O 0.997(2) 0.231(2) 0.675(4) 0.065(14) Uani 0.50 1 d PD B 1
C57 C 1.0542(16) 0.212(3) 0.6722(16) 0.064(6) Uiso 0.50 1 d PD B 1
H57A H 1.0593 0.1532 0.6756 0.096 Uiso 0.50 1 calc PR B 1
H57B H 1.0739 0.2397 0.6991 0.096 Uiso 0.50 1 calc PR B 1
H57C H 1.0683 0.2295 0.6398 0.096 Uiso 0.50 1 calc PR B 1
O5B O 1.0052(19) 0.230(2) 0.662(4) 0.065(14) Uani 0.50 1 d PD B 2
C57B C 1.0630(16) 0.216(3) 0.6582(16) 0.064(6) Uiso 0.50 1 d PD B 2
H57D H 1.0708 0.1583 0.6624 0.096 Uiso 0.50 1 calc PR B 2
H57E H 1.0822 0.2468 0.6843 0.096 Uiso 0.50 1 calc PR B 2
H57F H 1.0756 0.2338 0.6252 0.096 Uiso 0.50 1 calc PR B 2
C61 C 0.9356(6) 0.7513(8) 0.6461(5) 0.046(4) Uani 1 1 d . . .
C62 C 0.9576(7) 0.8082(11) 0.6120(6) 0.078(5) Uani 1 1 d . . .
H62 H 0.9596 0.7950 0.5775 0.093 Uiso 1 1 calc R . .
C63 C 0.9763(9) 0.8836(10) 0.6288(7) 0.088(6) Uani 1 1 d . . .
H63 H 0.9916 0.9210 0.6058 0.106 Uiso 1 1 calc R . .
C64 C 0.9724(7) 0.9033(9) 0.6788(7) 0.064(5) Uani 1 1 d . . .
C65 C 0.9520(7) 0.8472(11) 0.7127(6) 0.067(5) Uani 1 1 d . . .
H65 H 0.9504 0.8601 0.7473 0.081 Uiso 1 1 calc R . .
C66 C 0.9338(6) 0.7715(9) 0.6957(6) 0.060(4) Uani 1 1 d . . .
H66 H 0.9199 0.7335 0.7191 0.072 Uiso 1 1 calc R . .
C67 C 0.9883(10) 1.0042(14) 0.7387(9) 0.112(7) Uani 1 1 d . . .
H67A H 1.0033 1.0587 0.7431 0.169 Uiso 1 1 calc R . .
H67B H 1.0085 0.9662 0.7601 0.169 Uiso 1 1 calc R . .
H67C H 0.9495 1.0040 0.7479 0.169 Uiso 1 1 calc R . .
C70 C 0.8868(6) 0.6037(9) 0.4943(5) 0.049(4) Uani 1 1 d . C .
H70 H 0.9049 0.6015 0.4630 0.059 Uiso 1 1 calc R . .
C71 C 0.8808(9) 0.4580(13) 0.4935(9) 0.040(5) Uani 0.82(5) 1 d P C 1
C72 C 0.9317(11) 0.4363(15) 0.4737(11) 0.058(6) Uani 0.82(5) 1 d P C 1
H72 H 0.9608 0.4745 0.4740 0.069 Uiso 0.82(5) 1 calc PR C 1
C73 C 0.9404(13) 0.3596(17) 0.4537(10) 0.070(7) Uani 0.82(5) 1 d P C 1
H73 H 0.9750 0.3468 0.4396 0.084 Uiso 0.82(5) 1 calc PR C 1
C74 C 0.8992(16) 0.3016(12) 0.4541(12) 0.093(10) Uani 0.82(5) 1 d PD C 1
C75 C 0.8493(13) 0.3196(14) 0.4746(11) 0.080(9) Uani 0.82(5) 1 d P C 1
H75 H 0.8211 0.2801 0.4760 0.096 Uiso 0.82(5) 1 calc PR C 1
C76 C 0.8408(11) 0.3985(13) 0.4936(10) 0.063(7) Uani 0.82(5) 1 d P C 1
H76 H 0.8059 0.4113 0.5070 0.076 Uiso 0.82(5) 1 calc PR C 1
O7 O 0.9151(11) 0.2272(12) 0.4349(9) 0.117(8) Uani 0.82(5) 1 d PD C 1
C77 C 0.8729(15) 0.1673(15) 0.4320(13) 0.124(14) Uani 0.82(5) 1 d PD C 1
H77A H 0.8868 0.1194 0.4146 0.186 Uiso 0.82(5) 1 calc PR C 1
H77B H 0.8414 0.1892 0.4136 0.186 Uiso 0.82(5) 1 calc PR C 1
H77C H 0.8616 0.1522 0.4659 0.186 Uiso 0.82(5) 1 calc PR C 1
C71B C 0.895(5) 0.467(5) 0.503(4) 0.040(5) Uani 0.18(5) 1 d PG C 2
C72B C 0.940(4) 0.460(6) 0.472(5) 0.058(6) Uani 0.18(5) 1 d PG C 2
H72B H 0.9640 0.5048 0.4670 0.069 Uiso 0.18(5) 1 calc PR C 2
C73B C 0.951(5) 0.386(7) 0.447(5) 0.070(7) Uani 0.18(5) 1 d PG C 2
H73B H 0.9817 0.3815 0.4262 0.084 Uiso 0.18(5) 1 calc PR C 2
C74B C 0.916(6) 0.320(5) 0.454(5) 0.093(10) Uani 0.18(5) 1 d PGD C 2
C75B C 0.870(5) 0.327(5) 0.486(5) 0.080(9) Uani 0.18(5) 1 d PG C 2
H75B H 0.8464 0.2824 0.4906 0.096 Uiso 0.18(5) 1 calc PR C 2
C76B C 0.860(4) 0.401(6) 0.510(4) 0.063(7) Uani 0.18(5) 1 d PG C 2
H76B H 0.8286 0.4058 0.5314 0.076 Uiso 0.18(5) 1 calc PR C 2
O7B O 0.944(5) 0.253(5) 0.437(5) 0.117(8) Uani 0.18(5) 1 d PD C 2
C77B C 0.911(8) 0.184(8) 0.450(7) 0.124(14) Uani 0.18(5) 1 d PD C 2
H77D H 0.9300 0.1350 0.4388 0.186 Uiso 0.18(5) 1 calc PR C 2
H77E H 0.8756 0.1884 0.4329 0.186 Uiso 0.18(5) 1 calc PR C 2
H77F H 0.9063 0.1830 0.4860 0.186 Uiso 0.18(5) 1 calc PR C 2
C81 C 0.9056(6) 0.7446(7) 0.4927(6) 0.047(5) Uani 0.695(10) 1 d PG C 1
C82 C 0.9609(6) 0.7447(7) 0.4784(7) 0.064(7) Uani 0.695(10) 1 d PG C 1
H82 H 0.9814 0.6959 0.4794 0.077 Uiso 0.695(10) 1 calc PR C 1
C83 C 0.9858(5) 0.8169(9) 0.4627(5) 0.098(11) Uani 0.695(10) 1 d PG C 1
H83 H 1.0232 0.8169 0.4530 0.118 Uiso 0.695(10) 1 calc PR C 1
C84 C 0.9554(6) 0.8890(7) 0.4613(4) 0.110(12) Uani 0.695(10) 1 d PGD C 1
C85 C 0.9001(6) 0.8889(7) 0.4756(6) 0.107(10) Uani 0.695(10) 1 d PG C 1
H85 H 0.8795 0.9377 0.4746 0.128 Uiso 0.695(10) 1 calc PR C 1
C86 C 0.8752(5) 0.8167(9) 0.4913(6) 0.071(7) Uani 0.695(10) 1 d PG C 1
H86 H 0.8378 0.8166 0.5009 0.085 Uiso 0.695(10) 1 calc PR C 1
O8 O 0.9789(8) 0.9636(9) 0.4492(7) 0.158(10) Uani 0.695(10) 1 d PGD C 1
C87 C 1.0468(8) 0.9477(14) 0.4382(9) 0.30(3) Uiso 0.695(10) 1 d PGD C 1
H87A H 1.0644 0.9991 0.4296 0.453 Uiso 0.695(10) 1 calc PR C 1
H87B H 1.0509 0.9097 0.4103 0.453 Uiso 0.695(10) 1 calc PR C 1
H87C H 1.0643 0.9251 0.4682 0.453 Uiso 0.695(10) 1 calc PR C 1
C81B C 0.8815(8) 0.7511(16) 0.4906(12) 0.047(5) Uani 0.305(10) 1 d PG C 2
C82B C 0.9332(7) 0.7687(18) 0.4704(16) 0.064(7) Uani 0.305(10) 1 d PG C 2
H82B H 0.9623 0.7309 0.4739 0.077 Uiso 0.305(10) 1 calc PR C 2
C83B C 0.9418(9) 0.8420(19) 0.4451(13) 0.098(11) Uani 0.305(10) 1 d PGD C 2
H83B H 0.9767 0.8538 0.4314 0.118 Uiso 0.305(10) 1 calc PR C 2
C84B C 0.8987(10) 0.8978(16) 0.4400(10) 0.110(12) Uani 0.305(10) 1 d PGD C 2
C85B C 0.8470(10) 0.8803(12) 0.4602(10) 0.107(10) Uani 0.305(10) 1 d PGD C 2
H85B H 0.8179 0.9180 0.4567 0.128 Uiso 0.305(10) 1 calc PR C 2
C86B C 0.8385(9) 0.8070(14) 0.4855(7) 0.071(7) Uani 0.305(10) 1 d PG C 2
H86B H 0.8035 0.7951 0.4991 0.085 Uiso 0.305(10) 1 calc PR C 2
O8B O 0.9048(14) 0.965(2) 0.4087(14) 0.158(10) Uani 0.305(10) 1 d PGD C 2
C87B C 0.8459(15) 1.0024(19) 0.401(2) 0.30(3) Uiso 0.305(10) 1 d PGD C 2
H87D H 0.8484 1.0499 0.3793 0.453 Uiso 0.305(10) 1 calc PR C 2
H87E H 0.8313 1.0187 0.4338 0.453 Uiso 0.305(10) 1 calc PR C 2
H87F H 0.8216 0.9622 0.3859 0.453 Uiso 0.305(10) 1 calc PR C 2
C90 C 0.6786(5) 0.6318(9) 0.4538(5) 0.056(4) Uani 1 1 d G D .
H90 H 0.6823 0.6334 0.4184 0.067 Uiso 1 1 calc R . .
C91 C 0.6729(5) 0.4825(5) 0.4515(5) 0.035(5) Uani 0.706(8) 1 d PGD D 1
C92 C 0.7149(6) 0.4684(6) 0.4169(6) 0.081(7) Uani 0.706(8) 1 d PG D 1
H92 H 0.7410 0.5095 0.4101 0.097 Uiso 0.706(8) 1 calc PR D 1
C93 C 0.7183(5) 0.3934(7) 0.3923(5) 0.084(8) Uani 0.706(8) 1 d PG D 1
H93 H 0.7467 0.3839 0.3689 0.101 Uiso 0.706(8) 1 calc PR D 1
C94 C 0.6797(4) 0.3326(5) 0.4024(4) 0.068(7) Uani 0.706(8) 1 d PGD D 1
C95 C 0.6378(5) 0.3467(6) 0.4370(5) 0.082(8) Uani 0.706(8) 1 d PG D 1
H95 H 0.6117 0.3056 0.4438 0.098 Uiso 0.706(8) 1 calc PR D 1
C96 C 0.6344(5) 0.4217(7) 0.4616(5) 0.069(6) Uani 0.706(8) 1 d PG D 1
H96 H 0.6060 0.4312 0.4850 0.082 Uiso 0.706(8) 1 calc PR D 1
O9 O 0.6819(6) 0.2608(6) 0.3746(5) 0.120(8) Uani 0.706(8) 1 d PGD D 1
C97 C 0.6430(8) 0.2030(7) 0.3743(7) 0.21(2) Uiso 0.706(8) 1 d PGD D 1
H97A H 0.6541 0.1590 0.3519 0.310 Uiso 0.706(8) 1 calc PR D 1
H97B H 0.6083 0.2261 0.3624 0.310 Uiso 0.706(8) 1 calc PR D 1
H97C H 0.6384 0.1819 0.4082 0.310 Uiso 0.706(8) 1 calc PR D 1
C91B C 0.6824(11) 0.5066(14) 0.4348(6) 0.035(5) Uani 0.294(8) 1 d PGD D 2
C92B C 0.6594(10) 0.5101(12) 0.3866(6) 0.081(7) Uani 0.294(8) 1 d PG D 2
H92B H 0.6407 0.5575 0.3758 0.097 Uiso 0.294(8) 1 calc PR D 2
C93B C 0.6639(7) 0.4435(10) 0.3542(5) 0.084(8) Uani 0.294(8) 1 d PG D 2
H93B H 0.6483 0.4458 0.3216 0.101 Uiso 0.294(8) 1 calc PR D 2
C94B C 0.6914(8) 0.3734(9) 0.3702(4) 0.068(7) Uani 0.294(8) 1 d PGD D 2
C95B C 0.7145(10) 0.3699(12) 0.4184(4) 0.082(8) Uani 0.294(8) 1 d PG D 2
H95B H 0.7331 0.3225 0.4292 0.098 Uiso 0.294(8) 1 calc PR D 2
C96B C 0.7100(11) 0.4365(14) 0.4507(5) 0.069(6) Uani 0.294(8) 1 d PG D 2
H96B H 0.7256 0.4342 0.4834 0.082 Uiso 0.294(8) 1 calc PR D 2
O9B O 0.6992(9) 0.3076(8) 0.3384(4) 0.120(8) Uani 0.294(8) 1 d PGD D 2
C97B C 0.6959(7) 0.3360(6) 0.2857(4) 0.21(2) Uiso 0.294(8) 1 d PGD D 2
H97D H 0.7013 0.2900 0.2631 0.310 Uiso 0.294(8) 1 calc PR D 2
H97E H 0.7244 0.3766 0.2798 0.310 Uiso 0.294(8) 1 calc PR D 2
H97F H 0.6598 0.3600 0.2794 0.310 Uiso 0.294(8) 1 calc PR D 2
Cl6 Cl 0.7211(5) 0.3995(8) 0.2368(4) 0.180(8) Uani 0.50 1 d PGD D 3
C3S C 0.6505(5) 0.3708(6) 0.2331(4) 0.24(4) Uiso 0.50 1 d PGD D 3
H3SA H 0.6293 0.4045 0.2567 0.290 Uiso 0.50 1 calc PR D 3
H3SB H 0.6470 0.3137 0.2439 0.290 Uiso 0.50 1 calc PR D 3
Cl5 Cl 0.6209(6) 0.3809(8) 0.1719(5) 0.203(9) Uani 0.50 1 d PRD D 3
C101 C 0.6867(5) 0.7783(7) 0.4544(5) 0.051(4) Uani 0.750(14) 1 d PG D 1
C102 C 0.7146(6) 0.8399(7) 0.4803(4) 0.063(6) Uani 0.750(14) 1 d PG D 1
H102 H 0.7271 0.8310 0.5135 0.076 Uiso 0.750(14) 1 calc PR D 1
C103 C 0.7239(6) 0.9147(7) 0.4569(4) 0.078(7) Uani 0.750(14) 1 d PG D 1
H103 H 0.7427 0.9564 0.4744 0.094 Uiso 0.750(14) 1 calc PR D 1
C104 C 0.7053(4) 0.9279(6) 0.4077(4) 0.079(8) Uani 0.750(14) 1 d PGD D 1
C105 C 0.6774(6) 0.8662(8) 0.3819(4) 0.075(7) Uani 0.750(14) 1 d PG D 1
H105 H 0.6648 0.8752 0.3486 0.090 Uiso 0.750(14) 1 calc PR D 1
C106 C 0.6681(6) 0.7914(7) 0.4052(5) 0.060(6) Uani 0.750(14) 1 d PG D 1
H106 H 0.6492 0.7497 0.3878 0.072 Uiso 0.750(14) 1 calc PR D 1
O10 O 0.7132(6) 1.0004(7) 0.3819(5) 0.100(7) Uani 0.750(14) 1 d PGD D 1
C107 C 0.7529(8) 1.0556(7) 0.4020(8) 0.129(11) Uiso 0.750(14) 1 d PGD D 1
H10A H 0.7548 1.1038 0.3807 0.194 Uiso 0.750(14) 1 calc PR D 1
H10B H 0.7889 1.0294 0.4031 0.194 Uiso 0.750(14) 1 calc PR D 1
H10C H 0.7422 1.0715 0.4359 0.194 Uiso 0.750(14) 1 calc PR D 1
C1A1 C 0.6756(11) 0.7809(16) 0.4627(12) 0.051(4) Uani 0.250(14) 1 d PG D 2
C1A2 C 0.6724(10) 0.8478(16) 0.4950(10) 0.063(6) Uani 0.250(14) 1 d PG D 2
H1A2 H 0.6641 0.8400 0.5293 0.076 Uiso 0.250(14) 1 calc PR D 2
C1A3 C 0.6816(14) 0.9261(16) 0.4765(12) 0.078(7) Uani 0.250(14) 1 d PG D 2
H1A3 H 0.6794 0.9713 0.4983 0.094 Uiso 0.250(14) 1 calc PR D 2
C1A4 C 0.6939(12) 0.9376(19) 0.4257(12) 0.079(8) Uani 0.250(14) 1 d PGD D 2
C1A5 C 0.6971(17) 0.871(2) 0.3935(12) 0.075(7) Uani 0.250(14) 1 d PG D 2
H1A5 H 0.7055 0.8785 0.3591 0.090 Uiso 0.250(14) 1 calc PR D 2
C1A6 C 0.6880(19) 0.792(2) 0.4120(13) 0.060(6) Uani 0.250(14) 1 d PG D 2
H1A6 H 0.6901 0.7472 0.3901 0.072 Uiso 0.250(14) 1 calc PR D 2
O10B O 0.6991(15) 1.013(2) 0.4024(16) 0.100(7) Uani 0.250(14) 1 d PGD D 2
C108 C 0.716(2) 1.085(2) 0.4283(19) 0.129(11) Uiso 0.250(14) 1 d PGD D 2
H10D H 0.7171 1.1302 0.4048 0.194 Uiso 0.250(14) 1 calc PR D 2
H10E H 0.7532 1.0763 0.4423 0.194 Uiso 0.250(14) 1 calc PR D 2
H10F H 0.6908 1.0965 0.4554 0.194 Uiso 0.250(14) 1 calc PR D 2
C110 C 0.5604(6) 0.6282(9) 0.5685(5) 0.050(4) Uani 1 1 d G D 2
H11G H 0.5218 0.6298 0.5731 0.060 Uiso 1 1 calc R D 2
C111 C 0.5553(5) 0.4813(5) 0.5722(5) 0.054(4) Uani 0.753(10) 1 d PGD D 1
C112 C 0.4999(5) 0.4767(6) 0.5578(6) 0.084(8) Uani 0.753(10) 1 d PG D 1
H112 H 0.4819 0.5231 0.5447 0.101 Uiso 0.753(10) 1 calc PR D 1
C113 C 0.4712(3) 0.4035(6) 0.5629(6) 0.099(9) Uani 0.753(10) 1 d PG D 1
H113 H 0.4338 0.4004 0.5531 0.119 Uiso 0.753(10) 1 calc PR D 1
C114 C 0.4979(3) 0.3350(5) 0.5823(4) 0.070(7) Uani 0.753(10) 1 d PGD D 1
C115 C 0.5533(3) 0.3396(5) 0.5967(5) 0.064(6) Uani 0.753(10) 1 d PG D 1
H115 H 0.5713 0.2933 0.6098 0.077 Uiso 0.753(10) 1 calc PR D 1
C116 C 0.5820(4) 0.4128(6) 0.5916(5) 0.058(6) Uani 0.753(10) 1 d PG D 1
H116 H 0.6191 0.4160 0.6012 0.070 Uiso 0.753(10) 1 d PG D 1
O11 O 0.4663(4) 0.2653(6) 0.5902(5) 0.092(6) Uani 0.753(10) 1 d PGD D 1
C117 C 0.4901(6) 0.1937(5) 0.6124(7) 0.128(12) Uani 0.753(10) 1 d PGD D 1
H11A H 0.4621 0.1514 0.6150 0.192 Uiso 0.753(10) 1 calc PR D 1
H11B H 0.5043 0.2067 0.6459 0.192 Uiso 0.753(10) 1 calc PR D 1
H11C H 0.5202 0.1743 0.5914 0.192 Uiso 0.753(10) 1 calc PR D 1
C1B1 C 0.5576(4) 0.4796(3) 0.5703(2) 0.054(4) Uani 0.247(10) 1 d PGD D 2
C1B2 C 0.5129(4) 0.4653(3) 0.6019(3) 0.084(8) Uani 0.247(10) 1 d PG D 2
H1B2 H 0.4931 0.5096 0.6155 0.101 Uiso 0.247(10) 1 calc PR D 2
C1B3 C 0.4973(5) 0.3857(3) 0.6133(3) 0.099(9) Uani 0.247(10) 1 d PG D 2
H1B3 H 0.4670 0.3761 0.6347 0.119 Uiso 0.247(10) 1 calc PR D 2
C1B4 C 0.5264(5) 0.3203(3) 0.5931(3) 0.070(7) Uani 0.247(10) 1 d PGD D 2
C1B5 C 0.5712(5) 0.3345(3) 0.5615(3) 0.064(6) Uani 0.247(10) 1 d PG D 2
H1B5 H 0.5909 0.2902 0.5478 0.077 Uiso 0.247(10) 1 calc PR D 2
C1B6 C 0.5867(4) 0.4141(3) 0.5501(3) 0.058(6) Uani 0.247(10) 1 d PG D 2
H1B6 H 0.6170 0.4237 0.5287 0.070 Uiso 0.247(10) 1 calc PR D 2
O11B O 0.5017(6) 0.2456(3) 0.6017(4) 0.092(6) Uani 0.247(10) 1 d PGD D 2
C118 C 0.4659(6) 0.2356(4) 0.6436(4) 0.128(12) Uani 0.247(10) 1 d PGD D 2
H11D H 0.4520 0.1799 0.6442 0.192 Uiso 0.247(10) 1 calc PR D 2
H11E H 0.4350 0.2733 0.6406 0.192 Uiso 0.247(10) 1 calc PR D 2
H11F H 0.4861 0.2466 0.6747 0.192 Uiso 0.247(10) 1 calc PR D 2
C121 C 0.5608(2) 0.7732(3) 0.5656(2) 0.052(4) Uani 1 1 d G D .
C122 C 0.5821(2) 0.8384(3) 0.5925(2) 0.080(5) Uani 1 1 d G . .
H122 H 0.6156 0.8335 0.6106 0.096 Uiso 1 1 calc R D .
C123 C 0.5521(3) 0.9131(3) 0.5923(2) 0.094(6) Uani 1 1 d G D .
H123 H 0.5662 0.9579 0.6106 0.113 Uiso 1 1 calc R . .
C124 C 0.5034(3) 0.9219(3) 0.5661(2) 0.082(6) Uani 1 1 d GD . .
C125 C 0.4825(2) 0.8559(3) 0.5367(2) 0.075(5) Uani 1 1 d G D .
H125 H 0.4496 0.8625 0.5179 0.090 Uiso 1 1 calc R . .
C126 C 0.5107(2) 0.7807(3) 0.5356(2) 0.058(4) Uani 1 1 d G . .
H126 H 0.4975 0.7368 0.5160 0.070 Uiso 1 1 calc R D .
O12 O 0.4773(3) 0.9962(3) 0.5603(2) 0.104(5) Uani 0.50 1 d PGD D 1
C127 C 0.4269(3) 1.0077(4) 0.5337(2) 0.096(9) Uani 0.50 1 d PGD D 1
H12A H 0.4166 1.0650 0.5347 0.145 Uiso 0.50 1 calc PR D 1
H12C H 0.3980 0.9753 0.5493 0.145 Uiso 0.50 1 calc PR D 1
H12D H 0.4314 0.9907 0.4988 0.145 Uiso 0.50 1 calc PR D 1
O12B O 0.4814(3) 0.9989(3) 0.5751(2) 0.104(5) Uani 0.50 1 d PGD D 2
C128 C 0.4272(3) 1.0096(4) 0.5548(3) 0.096(9) Uani 0.50 1 d PGD D 2
H12E H 0.4143 1.0644 0.5623 0.145 Uiso 0.50 1 calc PR D 2
H12F H 0.4024 0.9700 0.5697 0.145 Uiso 0.50 1 calc PR D 2
H12G H 0.4281 1.0019 0.5184 0.145 Uiso 0.50 1 calc PR D 2
C9S C 0.7444(4) 0.2031(4) 0.1583(3) 0.160(13) Uani 1 1 d GD D 1
H9SA H 0.7625 0.1657 0.1816 0.241 Uiso 1 1 calc R D 1
H9SB H 0.7075 0.2154 0.1703 0.241 Uiso 1 1 calc R D 1
H9SC H 0.7658 0.2532 0.1562 0.241 Uiso 1 1 calc R D 1
C8S C 0.7407(4) 0.1657(4) 0.1087(3) 0.103(7) Uani 1 1 d GD D 1
H8SA H 0.7216 0.1138 0.1147 0.124 Uiso 1 1 calc R D 1
H8SB H 0.7790 0.1509 0.1008 0.124 Uiso 1 1 calc R D 1
C7S C 0.7173(4) 0.1952(5) 0.0593(3) 0.164(14) Uani 1 1 d GD D 1
H7SA H 0.7359 0.1625 0.0334 0.197 Uiso 1 1 calc R D 1
H7SB H 0.6786 0.1771 0.0591 0.197 Uiso 1 1 calc R D 1
C6S C 0.7160(3) 0.2804(5) 0.0387(3) 0.196(16) Uani 1 1 d GD D 1
H6SA H 0.7324 0.2766 0.0050 0.235 Uiso 1 1 calc R D 1
H6SB H 0.7425 0.3113 0.0594 0.235 Uiso 1 1 calc R D 1
C5S C 0.6660(3) 0.3361(6) 0.0324(3) 0.54(7) Uani 1 1 d GD D 1
H5SA H 0.6334 0.3005 0.0340 0.653 Uiso 1 1 calc R D 1
H5SB H 0.6675 0.3569 -0.0023 0.653 Uiso 1 1 calc R D 1
C4S C 0.6532(3) 0.4100(5) 0.0661(2) 0.96(15) Uiso 1 1 d GD D 1
H4SA H 0.6191 0.4357 0.0547 1.441 Uiso 1 1 calc R D 1
H4SB H 0.6833 0.4491 0.0642 1.441 Uiso 1 1 calc R D 1
H4SC H 0.6489 0.3920 0.1009 1.441 Uiso 1 1 calc R D 1
Cl3 Cl 0.8238(3) 0.5951(4) 0.1144(2) 0.206(9) Uani 0.60 1 d PGD D 1
C2S C 0.7596(3) 0.5906(4) 0.1447(2) 0.21(4) Uani 0.60 1 d PGD D 1
H2SC H 0.7444 0.6452 0.1492 0.257 Uiso 0.60 1 d PG D 1
H2SD H 0.7631 0.5645 0.1775 0.257 Uiso 0.60 1 d PG D 1
Cl4 Cl 0.7176(3) 0.5321(4) 0.1044(2) 0.252(10) Uani 0.60 1 d PGD D 1
Cl3B Cl 0.8083(3) 0.5338(4) 0.0776(2) 0.41(3) Uani 0.40 1 d PGD D 2
C2SB C 0.7659(3) 0.5995(4) 0.1149(2) 0.063(13) Uani 0.40 1 d PGD D 2
H2SA H 0.7910 0.6427 0.1265 0.076 Uiso 0.40 1 calc PR D 2
H2SB H 0.7409 0.6257 0.0904 0.076 Uiso 0.40 1 calc PR D 2
Cl4B Cl 0.7236(3) 0.5787(4) 0.1678(2) 0.31(2) Uani 0.40 1 d PGD D 2
Cl1 Cl 0.8569(3) 0.3984(4) 0.1880(3) 0.152(5) Uani 0.50 1 d PGD . .
C1S C 0.9035(3) 0.4091(4) 0.1366(3) 0.17(3) Uani 0.50 1 d PGD . .
H1SA H 0.9388 0.3818 0.1437 0.199 Uiso 0.50 1 calc PR . .
H1SB H 0.9104 0.4668 0.1289 0.199 Uiso 0.50 1 calc PR . .
Cl2 Cl 0.8670(3) 0.3600(4) 0.0859(3) 0.245(11) Uani 0.50 1 d PGD . .

loop_
_atom_site_aniso_label
_atom_site_aniso_U_11
_atom_site_aniso_U_22
_atom_site_aniso_U_33
_atom_site_aniso_U_23
_atom_site_aniso_U_13
_atom_site_aniso_U_12
Mo1 0.0396(7) 0.0343(7) 0.0427(7) -0.0015(5) -0.0041(5) 0.0012(5)
Mo2 0.0450(7) 0.0347(7) 0.0391(7) -0.0032(5) -0.0061(5) 0.0028(5)
Mo3 0.0355(7) 0.0378(7) 0.0409(7) -0.0001(5) -0.0064(5) 0.0023(5)
Mo4 0.0413(7) 0.0379(7) 0.0405(7) 0.0012(5) -0.0083(5) -0.0009(5)
Mo5 0.0372(7) 0.0420(7) 0.0470(7) -0.0089(6) -0.0125(5) 0.0067(5)
Mo6 0.0414(7) 0.0420(7) 0.0437(7) -0.0041(6) -0.0114(5) 0.0062(6)
N1 0.044(7) 0.043(7) 0.059(8) 0.005(6) 0.011(6) 0.005(6)
N2 0.052(7) 0.055(8) 0.046(7) -0.002(6) 0.010(6) 0.005(6)
N3 0.048(7) 0.040(7) 0.048(7) 0.004(5) -0.009(6) 0.000(5)
N4 0.072(8) 0.040(7) 0.045(7) 0.000(6) -0.012(6) 0.000(6)
N5 0.045(7) 0.039(7) 0.038(7) 0.004(5) -0.009(5) -0.001(5)
N6 0.040(7) 0.051(7) 0.048(7) 0.003(6) -0.002(5) -0.012(6)
N7 0.047(7) 0.041(7) 0.051(7) 0.002(6) -0.005(6) -0.001(6)
N8 0.058(8) 0.048(8) 0.048(7) 0.006(6) -0.007(6) -0.012(6)
N9 0.051(7) 0.052(8) 0.056(8) -0.004(7) -0.014(6) 0.017(6)
N10 0.050(7) 0.052(8) 0.051(8) 0.007(6) -0.014(6) 0.002(6)
N11 0.033(6) 0.058(8) 0.047(7) -0.012(6) -0.007(5) 0.002(6)
N12 0.048(7) 0.052(8) 0.047(7) -0.010(6) 0.001(6) 0.009(6)
O6 0.092(9) 0.089(9) 0.071(9) -0.016(7) -0.014(7) -0.010(7)
F1 0.049(5) 0.041(4) 0.049(5) 0.004(3) -0.006(4) 0.001(3)
F2 0.050(5) 0.046(4) 0.051(5) -0.002(4) -0.012(4) -0.002(4)
F3 0.045(5) 0.053(5) 0.051(5) -0.009(4) -0.013(4) 0.009(4)
F4 0.049(5) 0.047(4) 0.045(5) 0.006(3) -0.015(4) 0.000(4)
F5 0.041(4) 0.048(5) 0.054(5) -0.007(4) -0.006(4) -0.005(3)
F6 0.055(5) 0.044(4) 0.049(5) -0.007(4) -0.010(4) 0.009(4)
C10 0.044(8) 0.051(10) 0.049(9) -0.003(7) 0.004(7) -0.002(8)
C11 0.011(15) 0.06(3) 0.05(2) -0.005(19) 0.004(14) -0.017(14)
C12 0.011(16) 0.10(3) 0.029(18) 0.034(17) 0.002(13) 0.008(16)
C13 0.028(19) 0.10(3) 0.07(3) 0.03(2) 0.035(18) 0.01(2)
C14 0.05(3) 0.05(2) 0.13(4) 0.03(2) 0.06(3) -0.002(19)
C15 0.03(2) 0.06(3) 0.12(4) -0.03(3) 0.04(2) -0.03(2)
C16 0.04(3) 0.05(3) 0.16(6) 0.02(4) 0.02(3) -0.03(3)
O1 0.11(2) 0.068(10) 0.092(14) 0.012(9) 0.030(14) -0.014(12)
C17 0.11(3) 0.14(3) 0.10(3) 0.05(2) 0.04(2) -0.02(2)
C11B 0.019(14) 0.05(2) 0.04(2) 0.006(16) -0.018(13) -0.016(13)
C12B 0.06(2) 0.06(2) 0.05(2) 0.005(15) -0.009(18) 0.003(18)
C13B 0.10(3) 0.09(3) 0.07(2) -0.02(2) 0.05(2) -0.01(2)
C14B 0.06(3) 0.08(3) 0.07(2) 0.00(2) 0.041(19) -0.018(19)
C15B 0.06(2) 0.04(2) 0.06(2) -0.003(17) 0.024(16) -0.024(15)
C16B 0.07(2) 0.04(2) 0.029(19) -0.019(16) 0.021(15) -0.015(19)
O1B 0.11(2) 0.068(10) 0.092(14) 0.012(9) 0.030(14) -0.014(12)
C17B 0.11(3) 0.14(3) 0.10(3) 0.05(2) 0.04(2) -0.02(2)
C21 0.050(9) 0.048(9) 0.047(9) -0.016(7) 0.004(7) 0.001(7)
C22 0.078(17) 0.063(16) 0.11(2) -0.016(15) -0.037(16) 0.007(13)
C23 0.075(18) 0.075(17) 0.11(2) -0.035(18) -0.001(17) 0.035(14)
C24 0.081(14) 0.036(11) 0.09(2) 0.001(12) -0.008(13) 0.003(10)
C25 0.072(16) 0.081(17) 0.053(15) 0.001(12) -0.007(12) -0.019(13)
C26 0.056(13) 0.049(13) 0.072(15) -0.001(11) -0.014(11) 0.018(11)
O2 0.106(12) 0.062(9) 0.16(2) -0.035(11) -0.027(12) 0.031(8)
C27 0.15(3) 0.08(2) 0.20(4) 0.03(2) 0.11(3) 0.06(2)
C21B 0.050(9) 0.048(9) 0.047(9) -0.016(7) 0.004(7) 0.001(7)
C22B 0.078(17) 0.063(16) 0.11(2) -0.016(15) -0.037(16) 0.007(13)
C23B 0.075(18) 0.075(17) 0.11(2) -0.035(18) -0.001(17) 0.035(14)
C24B 0.081(14) 0.036(11) 0.09(2) 0.001(12) -0.008(13) 0.003(10)
C25B 0.072(16) 0.081(17) 0.053(15) 0.001(12) -0.007(12) -0.019(13)
C26B 0.056(13) 0.049(13) 0.072(15) -0.001(11) -0.014(11) 0.018(11)
O2B 0.106(12) 0.062(9) 0.16(2) -0.035(11) -0.027(12) 0.031(8)
C27B 0.15(3) 0.08(2) 0.20(4) 0.03(2) 0.11(3) 0.06(2)
C30 0.055(9) 0.060(10) 0.041(8) 0.009(7) -0.011(7) 0.004(8)
C31 0.061(10) 0.041(9) 0.050(9) 0.004(7) -0.008(7) 0.002(7)
C32 0.063(13) 0.048(12) 0.32(4) 0.057(16) -0.033(17) 0.008(10)
C34 0.056(11) 0.055(11) 0.128(17) 0.024(10) -0.014(10) -0.002(9)
C35 0.047(9) 0.062(11) 0.098(14) 0.005(9) -0.021(9) 0.003(8)
C36 0.057(10) 0.048(10) 0.106(14) 0.001(9) -0.017(10) -0.007(8)
O3 0.061(8) 0.051(8) 0.102(19) 0.016(9) -0.019(10) 0.008(6)
C37 0.076(14) 0.065(13) 0.07(2) 0.005(13) 0.001(13) 0.011(10)
O3B 0.061(8) 0.051(8) 0.102(19) 0.016(9) -0.019(10) 0.008(6)
C37B 0.076(14) 0.065(13) 0.07(2) 0.005(13) 0.001(13) 0.011(10)
C41 0.046(8) 0.045(8) 0.036(8) -0.007(6) -0.008(6) 0.004(6)
C42 0.073(11) 0.060(10) 0.035(8) 0.001(7) -0.009(7) -0.006(8)
C43 0.080(12) 0.043(9) 0.077(13) 0.000(8) -0.015(9) -0.007(8)
C44 0.058(10) 0.057(10) 0.054(10) -0.012(8) -0.006(8) -0.007(8)
C45 0.068(11) 0.064(11) 0.042(9) -0.012(8) -0.005(8) -0.005(8)
C46 0.055(10) 0.067(11) 0.047(10) -0.003(8) -0.010(8) -0.001(8)
O4 0.088(9) 0.063(8) 0.058(9) -0.017(6) -0.006(7) -0.017(6)
C47 0.130(19) 0.050(12) 0.106(17) -0.013(11) -0.032(14) -0.016(12)
O4B 0.088(9) 0.063(8) 0.058(9) -0.017(6) -0.006(7) -0.017(6)
C47B 0.130(19) 0.050(12) 0.106(17) -0.013(11) -0.032(14) -0.016(12)
C50 0.038(8) 0.048(9) 0.046(8) 0.010(7) -0.010(6) -0.001(7)
C51 0.033(8) 0.044(8) 0.045(8) 0.002(6) 0.002(6) 0.004(6)
C52 0.041(8) 0.052(10) 0.074(11) 0.006(8) -0.011(7) 0.003(7)
C53 0.052(10) 0.053(10) 0.087(13) 0.008(9) -0.009(9) 0.012(8)
C54 0.058(10) 0.056(10) 0.066(11) -0.011(8) -0.015(8) 0.028(9)
C55 0.050(9) 0.065(11) 0.055(10) -0.003(8) 0.004(7) 0.004(8)
C56 0.052(9) 0.054(9) 0.047(9) -0.005(7) 0.005(7) 0.004(7)
O5 0.049(13) 0.058(7) 0.09(4) 0.002(11) 0.013(14) 0.017(7)
O5B 0.049(13) 0.058(7) 0.09(4) 0.002(11) 0.013(14) 0.017(7)
C61 0.046(9) 0.042(8) 0.049(10) 0.008(7) -0.015(7) -0.011(7)
C62 0.101(14) 0.078(13) 0.053(11) -0.005(9) -0.014(10) -0.020(11)
C63 0.145(18) 0.057(11) 0.062(12) 0.010(9) -0.030(11) -0.047(12)
C64 0.071(11) 0.041(9) 0.079(13) -0.007(8) -0.023(9) -0.011(8)
C65 0.068(11) 0.086(13) 0.048(10) -0.012(9) 0.004(8) -0.025(9)
C66 0.074(11) 0.064(11) 0.041(10) -0.001(8) 0.001(8) -0.018(9)
C67 0.122(19) 0.124(19) 0.092(18) 0.007(14) 0.018(14) -0.026(15)
C70 0.055(9) 0.051(10) 0.041(8) -0.001(7) 0.003(7) -0.003(7)
C71 0.037(13) 0.042(10) 0.040(13) 0.004(8) -0.002(9) 0.010(9)
C72 0.069(13) 0.053(16) 0.052(11) 0.002(12) 0.002(9) -0.005(11)
C73 0.099(17) 0.07(2) 0.047(13) 0.014(13) 0.030(11) 0.034(16)
C74 0.16(3) 0.034(14) 0.090(16) 0.016(12) 0.062(19) 0.012(15)
C75 0.11(2) 0.046(11) 0.085(19) -0.014(11) 0.028(17) -0.021(13)
C76 0.072(16) 0.045(10) 0.074(18) -0.015(11) 0.016(13) -0.001(11)
O7 0.16(2) 0.049(13) 0.138(15) -0.008(13) 0.064(18) 0.003(15)
C77 0.17(4) 0.064(17) 0.14(3) -0.040(17) 0.04(2) -0.017(19)
C71B 0.037(13) 0.042(10) 0.040(13) 0.004(8) -0.002(9) 0.010(9)
C72B 0.069(13) 0.053(16) 0.052(11) 0.002(12) 0.002(9) -0.005(11)
C73B 0.099(17) 0.07(2) 0.047(13) 0.014(13) 0.030(11) 0.034(16)
C74B 0.16(3) 0.034(14) 0.090(16) 0.016(12) 0.062(19) 0.012(15)
C75B 0.11(2) 0.046(11) 0.085(19) -0.014(11) 0.028(17) -0.021(13)
C76B 0.072(16) 0.045(10) 0.074(18) -0.015(11) 0.016(13) -0.001(11)
O7B 0.16(2) 0.049(13) 0.138(15) -0.008(13) 0.064(18) 0.003(15)
C77B 0.17(4) 0.064(17) 0.14(3) -0.040(17) 0.04(2) -0.017(19)
C81 0.059(17) 0.044(10) 0.038(10) 0.002(8) -0.009(12) -0.009(11)
C82 0.065(19) 0.077(17) 0.051(13) 0.004(11) -0.006(13) -0.026(14)
C83 0.11(2) 0.14(3) 0.044(15) -0.010(16) 0.001(14) -0.07(2)
C84 0.17(3) 0.09(2) 0.066(18) 0.025(16) -0.007(19) -0.09(2)
C85 0.17(3) 0.060(16) 0.09(2) 0.014(15) -0.02(2) -0.03(2)
C86 0.10(2) 0.045(12) 0.068(15) 0.009(10) -0.012(15) -0.026(15)
O8 0.16(2) 0.134(18) 0.18(2) 0.076(17) 0.007(17) -0.057(17)
C81B 0.059(17) 0.044(10) 0.038(10) 0.002(8) -0.009(12) -0.009(11)
C82B 0.065(19) 0.077(17) 0.051(13) 0.004(11) -0.006(13) -0.026(14)
C83B 0.11(2) 0.14(3) 0.044(15) -0.010(16) 0.001(14) -0.07(2)
C84B 0.17(3) 0.09(2) 0.066(18) 0.025(16) -0.007(19) -0.09(2)
C85B 0.17(3) 0.060(16) 0.09(2) 0.014(15) -0.02(2) -0.03(2)
C86B 0.10(2) 0.045(12) 0.068(15) 0.009(10) -0.012(15) -0.026(15)
O8B 0.16(2) 0.134(18) 0.18(2) 0.076(17) 0.007(17) -0.057(17)
C90 0.058(10) 0.081(12) 0.029(8) -0.017(8) -0.016(7) 0.016(9)
C91 0.048(11) 0.030(11) 0.028(11) 0.013(8) -0.011(9) -0.007(9)
C92 0.092(19) 0.056(15) 0.10(2) -0.025(13) 0.013(15) -0.002(13)
C93 0.075(17) 0.061(16) 0.12(2) -0.030(15) 0.023(15) -0.017(12)
C94 0.078(16) 0.036(13) 0.090(19) -0.015(11) -0.002(14) -0.002(11)
C95 0.069(16) 0.058(15) 0.12(2) -0.020(14) -0.002(15) -0.026(12)
C96 0.056(14) 0.067(15) 0.083(17) -0.024(12) -0.005(12) -0.010(12)
O9 0.128(16) 0.063(13) 0.17(2) -0.019(11) -0.041(15) -0.030(11)
C91B 0.048(11) 0.030(11) 0.028(11) 0.013(8) -0.011(9) -0.007(9)
C92B 0.092(19) 0.056(15) 0.10(2) -0.025(13) 0.013(15) -0.002(13)
C93B 0.075(17) 0.061(16) 0.12(2) -0.030(15) 0.023(15) -0.017(12)
C94B 0.078(16) 0.036(13) 0.090(19) -0.015(11) -0.002(14) -0.002(11)
C95B 0.069(16) 0.058(15) 0.12(2) -0.020(14) -0.002(15) -0.026(12)
C96B 0.056(14) 0.067(15) 0.083(17) -0.024(12) -0.005(12) -0.010(12)
O9B 0.128(16) 0.063(13) 0.17(2) -0.019(11) -0.041(15) -0.030(11)
Cl6 0.175(15) 0.141(13) 0.225(19) 0.077(12) 0.061(13) 0.056(11)
Cl5 0.220(18) 0.083(9) 0.31(3) 0.055(12) -0.026(17) -0.046(11)
C101 0.044(10) 0.072(11) 0.035(10) -0.005(8) -0.008(8) 0.019(8)
C102 0.071(15) 0.064(12) 0.054(13) 0.035(10) -0.016(12) -0.012(12)
C103 0.070(16) 0.085(16) 0.080(17) 0.022(13) -0.021(13) -0.010(14)
C104 0.060(14) 0.118(19) 0.059(17) 0.056(15) 0.009(12) 0.027(12)
C105 0.066(18) 0.118(18) 0.040(13) -0.003(12) -0.018(11) 0.017(14)
C106 0.053(16) 0.082(13) 0.046(12) 0.004(9) 0.002(10) 0.020(11)
O10 0.111(14) 0.098(12) 0.091(16) 0.036(11) -0.019(12) -0.002(10)
C1A1 0.044(10) 0.072(11) 0.035(10) -0.005(8) -0.008(8) 0.019(8)
C1A2 0.071(15) 0.064(12) 0.054(13) 0.035(10) -0.016(12) -0.012(12)
C1A3 0.070(16) 0.085(16) 0.080(17) 0.022(13) -0.021(13) -0.010(14)
C1A4 0.060(14) 0.118(19) 0.059(17) 0.056(15) 0.009(12) 0.027(12)
C1A5 0.066(18) 0.118(18) 0.040(13) -0.003(12) -0.018(11) 0.017(14)
C1A6 0.053(16) 0.082(13) 0.046(12) 0.004(9) 0.002(10) 0.020(11)
O10B 0.111(14) 0.098(12) 0.091(16) 0.036(11) -0.019(12) -0.002(10)
C110 0.038(8) 0.062(10) 0.050(9) -0.004(7) 0.007(7) 0.009(8)
C111 0.046(9) 0.060(10) 0.055(10) -0.009(8) -0.010(7) -0.005(8)
C112 0.047(13) 0.076(16) 0.13(2) 0.027(16) 0.005(14) 0.014(11)
C113 0.050(14) 0.10(2) 0.15(3) -0.003(18) -0.018(14) 0.011(14)
C114 0.034(14) 0.059(13) 0.118(19) -0.016(12) 0.005(13) -0.019(12)
C115 0.070(15) 0.047(11) 0.075(17) 0.002(12) 0.005(12) -0.021(11)
C116 0.035(10) 0.061(12) 0.078(15) 0.009(12) -0.027(11) -0.004(9)
O11 0.082(13) 0.069(10) 0.126(15) 0.002(9) 0.004(11) -0.017(10)
C117 0.12(3) 0.058(18) 0.20(4) -0.011(19) 0.04(2) -0.047(17)
C1B1 0.046(9) 0.060(10) 0.055(10) -0.009(8) -0.010(7) -0.005(8)
C1B2 0.047(13) 0.076(16) 0.13(2) 0.027(16) 0.005(14) 0.014(11)
C1B3 0.050(14) 0.10(2) 0.15(3) -0.003(18) -0.018(14) 0.011(14)
C1B4 0.034(14) 0.059(13) 0.118(19) -0.016(12) 0.005(13) -0.019(12)
C1B5 0.070(15) 0.047(11) 0.075(17) 0.002(12) 0.005(12) -0.021(11)
C1B6 0.035(10) 0.061(12) 0.078(15) 0.009(12) -0.027(11) -0.004(9)
O11B 0.082(13) 0.069(10) 0.126(15) 0.002(9) 0.004(11) -0.017(10)
C118 0.12(3) 0.058(18) 0.20(4) -0.011(19) 0.04(2) -0.047(17)
C121 0.038(8) 0.060(10) 0.058(10) 0.000(8) 0.001(7) 0.005(7)
C122 0.083(13) 0.053(11) 0.103(15) -0.016(10) -0.024(11) 0.005(9)
C123 0.107(16) 0.058(12) 0.117(17) -0.005(11) -0.021(13) 0.017(11)
C124 0.072(12) 0.068(12) 0.107(16) 0.015(11) 0.013(11) 0.038(10)
C125 0.068(12) 0.076(12) 0.081(13) 0.009(10) -0.012(10) 0.015(10)
C126 0.054(10) 0.066(10) 0.055(10) -0.003(8) -0.006(8) 0.019(8)
O12 0.110(12) 0.086(10) 0.118(15) 0.026(9) -0.002(10) 0.049(9)
C127 0.094(17) 0.109(18) 0.09(3) 0.016(17) -0.003(17) 0.037(14)
O12B 0.110(12) 0.086(10) 0.118(15) 0.026(9) -0.002(10) 0.049(9)
C128 0.094(17) 0.109(18) 0.09(3) 0.016(17) -0.003(17) 0.037(14)
C9S 0.21(3) 0.097(18) 0.18(3) -0.061(18) 0.11(2) -0.015(18)
C8S 0.119(18) 0.057(12) 0.13(2) 0.031(12) -0.002(15) 0.003(12)
C7S 0.073(16) 0.15(3) 0.27(4) 0.02(2) 0.03(2) 0.060(17)
C6S 0.19(4) 0.31(5) 0.09(2) -0.02(3) -0.02(2) 0.02(4)
C5S 0.27(7) 0.94(19) 0.42(10) 0.20(12) -0.14(7) -0.37(10)
Cl3 0.141(13) 0.124(11) 0.35(3) -0.004(13) -0.028(14) 0.025(9)
C2S 0.27(7) 0.18(5) 0.20(7) -0.10(5) 0.15(6) -0.16(5)
Cl4 0.26(2) 0.25(2) 0.24(2) 0.043(17) -0.088(18) -0.007(18)
Cl3B 0.26(4) 0.69(11) 0.29(5) 0.09(6) -0.05(4) -0.12(6)
C2SB 0.09(4) 0.03(2) 0.07(3) 0.00(2) -0.01(3) 0.01(2)
Cl4B 0.32(4) 0.35(5) 0.24(4) 0.07(3) -0.08(3) -0.21(4)
Cl1 0.148(13) 0.134(12) 0.174(15) 0.009(10) 0.021(11) 0.020(10)
C1S 0.21(7) 0.11(4) 0.17(6) 0.00(4) -0.08(5) -0.01(4)
Cl2 0.33(3) 0.23(2) 0.182(19) -0.022(16) -0.10(2) -0.06(2)

loop_
_atom_type_symbol
_atom_type_description
_atom_type_scat_dispersion_real
_atom_type_scat_dispersion_imag
_atom_type_scat_source
C C 0.0033 0.0016 'International Tables Vol C Tables 4.2.6.8 and 6.1.1.4'
H H 0.0000 0.0000 'International Tables Vol C Tables 4.2.6.8 and 6.1.1.4'
N N 0.0061 0.0033 'International Tables Vol C Tables 4.2.6.8 and 6.1.1.4'
O O 0.0106 0.0060 'International Tables Vol C Tables 4.2.6.8 and 6.1.1.4'
F F 0.0171 0.0103 'International Tables Vol C Tables 4.2.6.8 and 6.1.1.4'
Cl Cl 0.1484 0.1585 'International Tables Vol C Tables 4.2.6.8 and 6.1.1.4'
Mo Mo -1.6832 0.6857 'International Tables Vol C Tables 4.2.6.8 and 6.1.1.4'

loop_
_geom_angle_atom_site_label_1
_geom_angle_atom_site_label_2
_geom_angle_atom_site_label_3
_geom_angle
F1 Mo1 N3 86.7(4)
F1 Mo1 F5 82.8(3)
N3 Mo1 F5 160.9(4)
F1 Mo1 Mo2 105.0(2)
N3 Mo1 Mo2 92.7(3)
F5 Mo1 Mo2 105.4(2)
F1 Mo1 N1 162.4(4)
N3 Mo1 N1 96.8(4)
F5 Mo1 N1 88.8(4)
Mo2 Mo1 N1 92.1(3)
N4 Mo2 F6 164.7(4)
N4 Mo2 Mo1 91.5(3)
F6 Mo2 Mo1 103.4(2)
N4 Mo2 F2 89.9(4)
F6 Mo2 F2 83.3(3)
Mo1 Mo2 F2 104.2(2)
N4 Mo2 N2 95.3(5)
F6 Mo2 N2 87.5(4)
Mo1 Mo2 N2 92.5(3)
F2 Mo2 N2 162.3(4)
N7 Mo3 N5 93.0(4)
N7 Mo3 F1 161.0(4)
N5 Mo3 F1 89.6(3)
N7 Mo3 Mo4 93.4(3)
N5 Mo3 Mo4 91.9(3)
F1 Mo3 Mo4 105.3(2)
N7 Mo3 F3 90.4(4)
N5 Mo3 F3 164.3(4)
F1 Mo3 F3 82.4(3)
Mo4 Mo3 F3 103.2(2)
N6 Mo4 F4 160.7(4)
N6 Mo4 F2 87.8(4)
F4 Mo4 F2 81.4(3)
N6 Mo4 N8 94.6(4)
F4 Mo4 N8 91.9(4)
F2 Mo4 N8 165.0(4)
N6 Mo4 Mo3 92.2(3)
F4 Mo4 Mo3 105.9(2)
F2 Mo4 Mo3 103.8(2)
N8 Mo4 Mo3 90.9(3)
N9 Mo5 F3 88.7(4)
N9 Mo5 F5 164.2(4)
F3 Mo5 F5 82.4(3)
N9 Mo5 N11 96.5(4)
F3 Mo5 N11 160.8(4)
F5 Mo5 N11 88.0(4)
N9 Mo5 Mo6 91.4(3)
F3 Mo5 Mo6 105.4(2)
F5 Mo5 Mo6 103.6(2)
N11 Mo5 Mo6 93.0(3)
N10 Mo6 F6 160.5(4)
N10 Mo6 Mo5 93.1(3)
F6 Mo6 Mo5 105.3(2)
N10 Mo6 N12 95.8(4)
F6 Mo6 N12 90.5(4)
Mo5 Mo6 N12 91.1(3)
N10 Mo6 F4 86.2(4)
F6 Mo6 F4 83.1(3)
Mo5 Mo6 F4 103.7(2)
N12 Mo6 F4 165.0(4)
C11 N1 C10 124.6(12)
C11 N1 C11B 14.8(2)
C10 N1 C11B 116.9(11)
C11 N1 Mo1 117.4(9)
C10 N1 Mo1 117.3(9)
C11B N1 Mo1 125.5(8)
C10 N2 C21 120.0(11)
C10 N2 C21B 121.5(10)
C21 N2 C21B 1.90(6)
C10 N2 Mo2 117.7(9)
C21 N2 Mo2 122.0(8)
C21B N2 Mo2 120.6(7)
C30 N3 C31 120.9(8)
C30 N3 Mo1 118.0(7)
C31 N3 Mo1 119.9(7)
C30 N4 C41 118.4(10)
C30 N4 Mo2 118.6(7)
C41 N4 Mo2 122.8(8)
C50 N5 C51 118.6(11)
C50 N5 Mo3 118.9(9)
C51 N5 Mo3 122.5(8)
C50 N6 C61 119.4(11)
C50 N6 Mo4 119.2(9)
C61 N6 Mo4 120.1(9)
C71B N7 C70 120(5)
C71B N7 C71 18(5)
C70 N7 C71 121.4(14)
C71B N7 Mo3 120(5)
C70 N7 Mo3 117.0(9)
C71 N7 Mo3 121.6(12)
C70 N8 C81B 125.0(19)
C70 N8 C81 114.8(12)
C81B N8 C81 23.7(10)
C70 N8 Mo4 117.9(9)
C81B N8 Mo4 116.8(17)
C81 N8 Mo4 124.5(10)
C90 N9 C91B 99.5(15)
C90 N9 C91 124.0(12)
C91B N9 C91 25.2(11)
C90 N9 Mo5 118.8(9)
C91B N9 Mo5 139.7(13)
C91 N9 Mo5 116.9(9)
C90 N10 C1A1 128.5(18)
C90 N10 C101 119.4(12)
C1A1 N10 C101 13.9(11)
C90 N10 Mo6 116.8(10)
C1A1 N10 Mo6 114.4(15)
C101 N10 Mo6 123.3(9)
C110 N11 C1B1 121.0(10)
C110 N11 C111 118.3(11)
C1B1 N11 C111 3.1(6)
C110 N11 Mo5 118.2(9)
C1B1 N11 Mo5 120.7(7)
C111 N11 Mo5 123.2(8)
C110 N12 C121 118.8(10)
C110 N12 Mo6 119.5(9)
C121 N12 Mo6 121.6(8)
C67 O6 C64 115.0(16)
Mo1 F1 Mo3 141.4(4)
Mo4 F2 Mo2 141.5(4)
Mo5 F3 Mo3 141.5(4)
Mo4 F4 Mo6 141.5(4)
Mo1 F5 Mo5 141.4(4)
Mo6 F6 Mo2 140.2(4)
N2 C10 N1 120.2(13)
N1 C11 C12 125.2(9)
N1 C11 C16 114.7(9)
C12 C11 C16 120.0
C11 C12 C13 120.0
C12 C13 C14 120.0
C15 C14 C13 120.0
C15 C14 O1 119.0
C13 C14 O1 121.0
C14 C15 C16 120.0
C15 C16 C11 120.0
C17 O1 C14 117.0
C12B C11B C16B 119.8
C12B C11B N1 120.9(8)
C16B C11B N1 119.2(8)
C11B C12B C13B 120.1
C14B C13B C12B 120.1
O1B C14B C15B 111.9
O1B C14B C13B 128.2
C15B C14B C13B 119.9
C14B C15B C16B 120.0
C11B C16B C15B 120.1
C14B O1B C17B 115.8
C22 C21 C26 120.0
C22 C21 N2 120.8(5)
C26 C21 N2 119.2(5)
C23 C22 C21 120.0
C24 C23 C22 120.0
O2 C24 C23 125.5
O2 C24 C25 114.4
C23 C24 C25 120.0
C26 C25 C24 120.0
C25 C26 C21 120.0
C24 O2 C27 124.1
C22B C21B C26B 119.9
C22B C21B N2 127.0(5)
C26B C21B N2 112.6(5)
C21B C22B C23B 120.1
C24B C23B C22B 120.1
O2B C24B C25B 126.8
O2B C24B C23B 112.8
C25B C24B C23B 119.8
C24B C25B C26B 120.1
C21B C26B C25B 120.1
C27B O2B C24B 118.3
N4 C30 N3 119.3(8)
C32 C31 C36 116.7
C32 C31 N3 119.5(5)
C36 C31 N3 123.6(5)
C31 C32 C33 120.2
C32 C33 C34 121.9
C35 C34 O3B 121.8
C35 C34 O3 123.7
O3B C34 O3 28.6
C35 C34 C33 117.4
O3B C34 C33 118.3
O3 C34 C33 117.2
C36 C35 C34 119.8
C35 C36 C31 123.9
C34 O3 C37 119.3
C34 O3B C37B 115.6
C46 C41 C42 119.2(13)
C46 C41 N4 122.4(13)
C42 C41 N4 118.4(12)
C43 C42 C41 120.1(14)
C44 C43 C42 120.6(14)
O4B C44 O4 36(10)
O4B C44 C43 90(10)
O4 C44 C43 125.8(14)
O4B C44 C45 152(10)
O4 C44 C45 115.3(13)
C43 C44 C45 118.8(12)
C44 C45 C46 120.8(14)
C41 C46 C45 120.3(15)
C44 O4 C47 116.6(13)
C44 O4B C47B 102(10)
N5 C50 N6 117.5(11)
C56 C51 C52 118.8(12)
C56 C51 N5 122.5(12)
C52 C51 N5 118.5(11)
C53 C52 C51 119.5(14)
C52 C53 C54 122.4(15)
O5B C54 O5 17(7)
O5B C54 C55 121(2)
O5 C54 C55 131(2)
O5B C54 C53 122(2)
O5 C54 C53 110(2)
C55 C54 C53 117.7(12)
C54 C55 C56 121.1(14)
C51 C56 C55 120.3(14)
C54 O5 C57 114(3)
C54 O5B C57B 121(4)
C66 C61 C62 118.4(14)
C66 C61 N6 123.2(13)
C62 C61 N6 118.3(13)
C63 C62 C61 120.6(16)
C64 C63 C62 119.7(16)
C63 C64 C65 120.0(14)
C63 C64 O6 113.4(15)
C65 C64 O6 126.4(15)
C64 C65 C66 119.9(15)
C61 C66 C65 121.3(14)
N7 C70 N8 120.6(13)
C76 C71 C72 116.5(17)
C76 C71 N7 122.2(18)
C72 C71 N7 121.0(17)
C73 C72 C71 121(2)
C74 C73 C72 120.9(19)
C75 C74 O7 126(2)
C75 C74 C73 119.8(17)
O7 C74 C73 114(2)
C74 C75 C76 118(2)
C71 C76 C75 123.2(19)
C74 O7 C77 115(2)
N7 C71B C72B 125(8)
N7 C71B C76B 113(7)
C72B C71B C76B 120.0
C73B C72B C71B 120.00(6)
C72B C73B C74B 120.0
O7B C74B C75B 132(8)
O7B C74B C73B 106(8)
C75B C74B C73B 120.0
C74B C75B C76B 120.00(6)
C75B C76B C71B 120.0
C74B O7B C77B 106(10)
C82 C81 C86 120.0
C82 C81 N8 125.7(10)
C86 C81 N8 114.0(11)
C83 C82 C81 120.0
C84 C83 C82 120.0
O8 C84 C83 122.4
O8 C84 C85 117.4
C83 C84 C85 120.0
C86 C85 C84 120.0
C85 C86 C81 120.0
C84 O8 C87 107.8
C82B C81B C86B 120.0
C82B C81B N8 116.7(15)
C86B C81B N8 123.3(15)
C81B C82B C83B 120.0
C84B C83B C82B 120.0
O8B C84B C83B 119.7
O8B C84B C85B 119.6
C83B C84B C85B 120.0
C86B C85B C84B 120.0
C85B C86B C81B 120.0
C84B O8B C87B 106.8
N9 C90 N10 119.6(13)
C92 C91 C96 120.0
C92 C91 N9 116.7(9)
C96 C91 N9 123.3(9)
C93 C92 C91 120.0
C92 C93 C94 120.0
O9 C94 C95 121.3
O9 C94 C93 118.5
C95 C94 C93 120.0
C96 C95 C94 120.0
C95 C96 C91 120.0
C97 O9 C94 125.1
C92B C91B C96B 120.0
C92B C91B N9 128.3(13)
C96B C91B N9 110.7(13)
C93B C92B C91B 120.0
C92B C93B C94B 120.0
O9B C94B C95B 118.2
O9B C94B C93B 121.8
C95B C94B C93B 120.0
C96B C95B C94B 120.0
C95B C96B C91B 120.0
C94B O9B C97B 108.9
Cl6 C3S Cl5 114.0
C102 C101 C106 120.0
C102 C101 N10 117.8(9)
C106 C101 N10 122.2(9)
C103 C102 C101 120.0
C102 C103 C104 120.0
O10 C104 C105 116.6
O10 C104 C103 123.4
C105 C104 C103 120.0
C104 C105 C106 120.0
C105 C106 C101 120.0
C104 O10 C107 117.2
C1A2 C1A1 C1A6 120.0
C1A2 C1A1 N10 122.6(19)
C1A6 C1A1 N10 116.0(16)
C1A3 C1A2 C1A1 120.0
C1A4 C1A3 C1A2 120.0
O10B C1A4 C1A3 124.9
O10B C1A4 C1A5 114.9
C1A3 C1A4 C1A5 120.0
C1A4 C1A5 C1A6 120.0
C1A5 C1A6 C1A1 120.0
C1A4 O10B C108 123.3
N12 C110 N11 118.1(12)
C112 C111 C116 120.0
C112 C111 N11 120.7(8)
C116 C111 N11 119.3(8)
C111 C112 C113 120.0
C114 C113 C112 120.0
O11 C114 C113 117.6
O11 C114 C115 122.2
C113 C114 C115 120.0
C114 C115 C116 120.0
C115 C116 C111 120.0
C114 O11 C117 120.9
C1B2 C1B1 C1B6 120.0
C1B2 C1B1 N11 125.6(5)
C1B6 C1B1 N11 112.7(5)
C1B1 C1B2 C1B3 120.0
C1B4 C1B3 C1B2 120.0
O11B C1B4 C1B5 125.9
O11B C1B4 C1B3 113.4
C1B5 C1B4 C1B3 120.0
C1B4 C1B5 C1B6 120.0
C1B5 C1B6 C1B1 120.0
C1B4 O11B C118 119.9
C122 C121 N12 120.2(5)
C122 C121 C126 121.7
N12 C121 C126 118.1(5)
C121 C122 C123 118.3
C124 C123 C122 121.9
C123 C124 O12 122.7
C123 C124 O12B 109.7
O12 C124 O12B 16.8
C123 C124 C125 119.9
O12 C124 C125 116.7
O12B C124 C125 130.4
C126 C125 C124 120.3
C125 C126 C121 117.8
C124 O12 C127 124.3
C124 O12B C128 113.6
C9S C8S C7S 132.3
C6S C7S C8S 128.6
C7S C6S C5S 127.7
C6S C5S C4S 124.9
Cl3 C2S Cl4 104.8
Cl4B C2SB Cl3B 131.0
Cl1 C1S Cl2 102.6

loop_
_geom_bond_atom_site_label_1
_geom_bond_atom_site_label_2
_geom_bond_distance
Mo1 F1 2.085(8)
Mo1 N3 2.093(10)
Mo1 F5 2.099(7)
Mo1 Mo2 2.1181(17)
Mo1 N1 2.119(11)
Mo2 N4 2.105(11)
Mo2 F6 2.116(7)
Mo2 F2 2.119(8)
Mo2 N2 2.119(11)
Mo3 N7 2.093(12)
Mo3 N5 2.102(10)
Mo3 F1 2.107(8)
Mo3 Mo4 2.1191(18)
Mo3 F3 2.127(7)
Mo4 N6 2.067(11)
Mo4 F4 2.101(7)
Mo4 F2 2.116(8)
Mo4 N8 2.116(12)
Mo5 N9 2.092(12)
Mo5 F3 2.095(7)
Mo5 F5 2.101(8)
Mo5 N11 2.107(10)
Mo5 Mo6 2.1193(18)
Mo6 N10 2.092(12)
Mo6 F6 2.109(7)
Mo6 N12 2.120(11)
Mo6 F4 2.125(7)
N1 C11 1.318(14)
N1 C10 1.336(17)
N1 C11B 1.533(14)
N2 C10 1.305(17)
N2 C21 1.394(12)
N2 C21B 1.541(12)
N3 C30 1.318(12)
N3 C31 1.409(11)
N4 C30 1.313(12)
N4 C41 1.435(16)
N5 C50 1.302(16)
N5 C51 1.424(16)
N6 C50 1.351(16)
N6 C61 1.440(16)
N7 C71B 1.29(8)
N7 C70 1.307(17)
N7 C71 1.43(2)
N8 C70 1.318(17)
N8 C81B 1.41(3)
N8 C81 1.471(15)
N9 C90 1.309(17)
N9 C91B 1.453(15)
N9 C91 1.462(13)
N10 C90 1.329(17)
N10 C1A1 1.39(3)
N10 C101 1.454(14)
N11 C110 1.328(16)
N11 C1B1 1.467(13)
N11 C111 1.476(13)
N12 C110 1.318(16)
N12 C121 1.437(12)
O6 C67 1.34(2)
O6 C64 1.410(18)
C11 C12 1.3900
C11 C16 1.3900
C12 C13 1.3900
C13 C14 1.3900
C14 C15 1.3900
C14 O1 1.4537
C15 C16 1.3900
O1 C17 1.4428
C11B C12B 1.3901
C11B C16B 1.3931
C12B C13B 1.3947
C13B C14B 1.3931
C14B O1B 1.3222
C14B C15B 1.3901
C15B C16B 1.3948
O1B C17B 1.4754
C21 C22 1.3900
C21 C26 1.3900
C22 C23 1.3900
C23 C24 1.3900
C24 O2 1.3828
C24 C25 1.3900
C25 C26 1.3900
O2 C27 1.4196
C21B C22B 1.3912
C21B C26B 1.3929
C22B C23B 1.3944
C23B C24B 1.3925
C24B O2B 1.3005
C24B C25B 1.3920
C25B C26B 1.3952
O2B C27B 1.1145
C31 C32 1.3767
C31 C36 1.3855
C32 C33 1.3967
C33 C34 1.4021
C34 C35 1.3757
C34 O3B 1.3807
C34 O3 1.3858
C35 C36 1.3741
O3 C37 1.4226
O3B C37B 1.4258
C41 C46 1.376(19)
C41 C42 1.396(19)
C42 C43 1.39(2)
C43 C44 1.38(2)
C44 O4B 1.371(11)
C44 O4 1.377(9)
C44 C45 1.38(2)
C45 C46 1.386(19)
O4 C47 1.416(10)
O4B C47B 1.420(12)
C51 C56 1.396(18)
C51 C52 1.407(18)
C52 C53 1.368(19)
C53 C54 1.41(2)
C54 O5B 1.370(11)
C54 O5 1.370(11)
C54 C55 1.37(2)
C55 C56 1.401(19)
O5 C57 1.419(11)
O5B C57B 1.419(11)
C61 C66 1.354(19)
C61 C62 1.40(2)
C62 C63 1.39(2)
C63 C64 1.37(2)
C64 C65 1.38(2)
C65 C66 1.39(2)
C71 C76 1.37(2)
C71 C72 1.38(2)
C72 C73 1.38(3)
C73 C74 1.37(3)
C74 C75 1.36(3)
C74 O7 1.374(10)
C75 C76 1.40(3)
O7 C77 1.417(11)
C71B C72B 1.3900
C71B C76B 1.3900
C72B C73B 1.3900
C73B C74B 1.3900
C74B O7B 1.371(11)
C74B C75B 1.3900
C75B C76B 1.3900
O7B C77B 1.420(11)
C81 C82 1.3900
C81 C86 1.3900
C82 C83 1.3900
C83 C84 1.3900
C84 O8 1.3845
C84 C85 1.3900
C85 C86 1.3900
O8 C87 1.6882
C81B C82B 1.3900
C81B C86B 1.3900
C82B C83B 1.3900
C83B C84B 1.3900
C84B O8B 1.3784
C84B C85B 1.3900
C85B C86B 1.3900
O8B C87B 1.5632
C91 C92 1.3900
C91 C96 1.3900
C92 C93 1.3900
C93 C94 1.3900
C94 O9 1.3878
C94 C95 1.3900
C95 C96 1.3900
O9 C97 1.3317
C91B C92B 1.3900
C91B C96B 1.3900
C92B C93B 1.3900
C93B C94B 1.3900
C94B O9B 1.3783
C94B C95B 1.3900
C95B C96B 1.3900
O9B C97B 1.4707
Cl6 C3S 1.7711
C3S Cl5 1.7738
C101 C102 1.3900
C101 C106 1.3900
C102 C103 1.3900
C103 C104 1.3900
C104 O10 1.3835
C104 C105 1.3900
C105 C106 1.3900
O10 C107 1.4180
C1A1 C1A2 1.3900
C1A1 C1A6 1.3900
C1A2 C1A3 1.3900
C1A3 C1A4 1.3900
C1A4 O10B 1.3815
C1A4 C1A5 1.3900
C1A5 C1A6 1.3900
O10B C108 1.4224
C111 C112 1.3900
C111 C116 1.3900
C112 C113 1.3900
C113 C114 1.3900
C114 O11 1.3892
C114 C115 1.3900
C115 C116 1.3900
O11 C117 1.4302
C1B1 C1B2 1.3900
C1B1 C1B6 1.3900
C1B2 C1B3 1.3900
C1B3 C1B4 1.3900
C1B4 O11B 1.3788
C1B4 C1B5 1.3900
C1B5 C1B6 1.3900
O11B C118 1.4201
C121 C122 1.3793
C121 C126 1.4473
C122 C123 1.4214
C123 C124 1.3688
C124 O12 1.3776
C124 O12B 1.3888
C124 C125 1.4206
C125 C126 1.4076
O12 C127 1.4152
O12B C128 1.4210
C9S C8S 1.4507
C8S C7S 1.4996
C7S C6S 1.4973
C6S C5S 1.5206
C5S C4S 1.5360
Cl3 C2S 1.7519
C2S Cl4 1.7538
Cl3B C2SB 1.7868
C2SB Cl4B 1.7709
Cl1 C1S 1.7798
C1S Cl2 1.7882
